data_7040858
loop_
_publ_author_name
'Wang, Hui-Sheng'
'Yang, Feng-Jun'
'Long, Qiao-Qiao'
'Huang, Zhi-Yong'
'Chen, Wei'
'Pan, Zhi-Quan'
'Song, You'

_publ_section_title
;
 Two unprecedented decanuclear heterometallic [MnMnLn] (Ln = Dy, Tb)
 complexes displaying relaxation of magnetization.
;
_journal_issue 45
_journal_name_full 'Dalton transactions (Cambridge, England : 2003)'
_journal_page_first 18221
_journal_page_last 18228
_journal_paper_doi 10.1039/c6dt02945k
_journal_volume 45
_journal_year 2016
_chemical_formula_sum 'C92 H126 Mn8 N18 O38 Tb2'
_chemical_formula_weight 2849.46
_space_group_crystal_system monoclinic
_space_group_IT_number 15
_space_group_name_Hall '-C 2yc'
_space_group_name_H-M_alt 'C 1 2/c 1'
_symmetry_space_group_name_Hall '-C 2yc'
_symmetry_space_group_name_H-M 'C 1 2/c 1'
_atom_sites_solution_hydrogens mixed
_audit_creation_method SHELXL-2014/7
_audit_update_record
;
2016-08-29 deposited with the CCDC.
2016-10-11 downloaded from the CCDC.
;
_cell_angle_alpha 90
_cell_angle_beta 94.4410(10)
_cell_angle_gamma 90
_cell_formula_units_Z 4
_cell_length_a 22.2950(11)
_cell_length_b 14.4491(8)
_cell_length_c 35.1815(18)
_cell_measurement_reflns_used 9949
_cell_measurement_temperature 173(2)
_cell_measurement_theta_max 25.3807
_cell_measurement_theta_min 3.0686
_cell_volume 11299.4(10)
_computing_cell_refinement 'Bruker SMART'
_computing_data_collection 'Bruker SMART'
_computing_data_reduction 'Bruker SAINT'
_computing_molecular_graphics 'Bruker SHELXTL'
_computing_publication_material 'Bruker SHELXTL'
_computing_structure_refinement 'SHELXL-2014/7 (Sheldrick, 2014)'
_computing_structure_solution 'SHELXS-97 (Sheldrick, 1990)'
_diffrn_ambient_temperature 173(2)
_diffrn_measured_fraction_theta_full 0.984
_diffrn_measured_fraction_theta_max 0.984
_diffrn_measurement_device_type 'PHOTON100 CMOS detector'
_diffrn_measurement_method 'omega scan'
_diffrn_radiation_type MoK\a
_diffrn_radiation_wavelength 0.71073
_diffrn_reflns_av_R_equivalents 0.0494
_diffrn_reflns_av_unetI/netI 0.0591
_diffrn_reflns_Laue_measured_fraction_full 0.984
_diffrn_reflns_Laue_measured_fraction_max 0.984
_diffrn_reflns_limit_h_max 20
_diffrn_reflns_limit_h_min -26
_diffrn_reflns_limit_k_max 17
_diffrn_reflns_limit_k_min -17
_diffrn_reflns_limit_l_max 41
_diffrn_reflns_limit_l_min -35
_diffrn_reflns_number 43935
_diffrn_reflns_point_group_measured_fraction_full 0.984
_diffrn_reflns_point_group_measured_fraction_max 0.984
_diffrn_reflns_theta_full 25.000
_diffrn_reflns_theta_max 25.000
_diffrn_reflns_theta_min 3.225
_exptl_absorpt_coefficient_mu 2.184
_exptl_absorpt_correction_T_max 0.7452
_exptl_absorpt_correction_T_min 0.6213
_exptl_absorpt_correction_type multi-scan
_exptl_absorpt_process_details 'SADABS (Bruker, 2013)'
_exptl_crystal_colour 'dark red'
_exptl_crystal_density_diffrn 1.675
_exptl_crystal_description rodlike
_exptl_crystal_F_000 5752
_exptl_crystal_size_max 0.35
_exptl_crystal_size_mid 0.28
_exptl_crystal_size_min 0.12
_refine_diff_density_max 2.031
_refine_diff_density_min -1.171
_refine_diff_density_rms 0.115
_refine_ls_extinction_method none
_refine_ls_goodness_of_fit_ref 1.012
_refine_ls_hydrogen_treatment mixed
_refine_ls_matrix_type full
_refine_ls_number_parameters 731
_refine_ls_number_reflns 9786
_refine_ls_number_restraints 48
_refine_ls_restrained_S_all 1.022
_refine_ls_R_factor_all 0.0684
_refine_ls_R_factor_gt 0.0427
_refine_ls_shift/su_max 0.001
_refine_ls_shift/su_mean 0.000
_refine_ls_structure_factor_coef Fsqd
_refine_ls_weighting_details 'w=1/[\s^2^(Fo^2^)+(0.0400P)^2^+49.1140P] where P=(Fo^2^+2Fc^2^)/3'
_refine_ls_weighting_scheme calc
_refine_ls_wR_factor_gt 0.0837
_refine_ls_wR_factor_ref 0.0905
_reflns_Friedel_coverage 0.000
_reflns_number_gt 7454
_reflns_number_total 9786
_reflns_threshold_expression 'I > 2\s(I)'
_cod_data_source_file c6dt02945k2.cif
_cod_data_source_block 2
_cod_depositor_comments 'Adding full bibliography for 7040857--7040858.cif.'
_cod_database_code 7040858
_shelx_shelxl_version_number 2014/7
_shelx_space_group_comment
;
The symmetry employed for this shelxl refinement is uniquely defined
by the following loop, which should always be used as a source of
symmetry information in preference to the above space-group names.
They are only intended as comments.
;

loop_
_space_group_symop_operation_xyz
'x, y, z'
'-x, y, -z+1/2'
'x+1/2, y+1/2, z'
'-x+1/2, y+1/2, -z+1/2'
'-x, -y, -z'
'x, -y, z-1/2'
'-x+1/2, -y+1/2, -z'
'x+1/2, -y+1/2, z-1/2'

loop_
_atom_site_label
_atom_site_type_symbol
_atom_site_fract_x
_atom_site_fract_y
_atom_site_fract_z
_atom_site_U_iso_or_equiv
_atom_site_adp_type
_atom_site_occupancy
_atom_site_site_symmetry_order
_atom_site_calc_flag
_atom_site_refinement_flags_posn
_atom_site_refinement_flags_adp
_atom_site_refinement_flags_occupancy
_atom_site_disorder_assembly
_atom_site_disorder_group
C1 C 0.0411(2) 0.6936(4) 0.02251(15) 0.0258(13) Uani 1 1 d . . . . .
H1 H 0.0502 0.6433 0.0066 0.031 Uiso 1 1 calc R U . . .
C2 C -0.0154(2) 0.6985(4) 0.03527(16) 0.0307(14) Uani 1 1 d . . . . .
H2 H -0.0448 0.6531 0.0279 0.037 Uiso 1 1 calc R U . . .
C3 C -0.0288(2) 0.7699(4) 0.05894(16) 0.0325(14) Uani 1 1 d . . . . .
H3 H -0.0674 0.7742 0.0684 0.039 Uiso 1 1 calc R U . . .
C4 C 0.0144(2) 0.8348(4) 0.06864(15) 0.0257(13) Uani 1 1 d . . . . .
H4 H 0.0061 0.8849 0.0849 0.031 Uiso 1 1 calc R U . . .
C5 C 0.0705(2) 0.8264(3) 0.05450(13) 0.0181(11) Uani 1 1 d . . . . .
C6 C 0.1224(2) 0.8934(3) 0.06552(14) 0.0175(11) Uani 1 1 d . . . . .
C7 C 0.0999(2) 0.9922(3) 0.07035(14) 0.0164(11) Uani 1 1 d . . . . .
C8 C 0.0735(2) 1.0415(4) 0.03984(15) 0.0242(12) Uani 1 1 d . . . . .
H8 H 0.0662 1.0126 0.0157 0.029 Uiso 1 1 calc R U . . .
C9 C 0.0578(2) 1.1321(4) 0.04460(16) 0.0295(14) Uani 1 1 d . . . . .
H9 H 0.0398 1.1667 0.0238 0.035 Uiso 1 1 calc R U . . .
C10 C 0.0682(2) 1.1722(4) 0.07970(17) 0.0319(14) Uani 1 1 d . . . . .
H10 H 0.0588 1.2355 0.0834 0.038 Uiso 1 1 calc R U . . .
C11 C 0.0925(2) 1.1193(4) 0.10956(16) 0.0277(13) Uani 1 1 d . . . . .
H11 H 0.0984 1.1467 0.1341 0.033 Uiso 1 1 calc R U . . .
C12 C 0.0145(2) 0.8955(4) 0.17538(16) 0.0300(14) Uani 1 1 d . . . . .
H12 H 0.0100 0.9604 0.1719 0.036 Uiso 1 1 calc R U . . .
C13 C -0.0340(3) 0.8462(4) 0.18548(17) 0.0398(16) Uani 1 1 d . . . . .
H13 H -0.0711 0.8763 0.1887 0.048 Uiso 1 1 calc R U . . .
C14 C -0.0283(3) 0.7528(4) 0.19084(18) 0.0418(16) Uani 1 1 d . . . . .
H14 H -0.0615 0.7169 0.1977 0.050 Uiso 1 1 calc R U . . .
C15 C 0.0269(2) 0.7113(4) 0.18609(16) 0.0334(14) Uani 1 1 d . . . . .
H15 H 0.0323 0.6468 0.1902 0.040 Uiso 1 1 calc R U . . .
C16 C 0.0737(2) 0.7657(4) 0.17532(14) 0.0194(12) Uani 1 1 d . . . . .
C17 C 0.1345(2) 0.7219(3) 0.16972(13) 0.0174(11) Uani 1 1 d . . . . .
C18 C 0.1564(2) 0.6661(3) 0.20479(14) 0.0177(11) Uani 1 1 d . . . . .
C19 C 0.1567(2) 0.7001(4) 0.24149(14) 0.0272(13) Uani 1 1 d . . . . .
H19 H 0.1400 0.7591 0.2463 0.033 Uiso 1 1 calc R U . . .
C20 C 0.1821(3) 0.6460(4) 0.27111(16) 0.0360(15) Uani 1 1 d . . . . .
H20 H 0.1828 0.6675 0.2967 0.043 Uiso 1 1 calc R U . . .
C21 C 0.2060(3) 0.5620(4) 0.26344(16) 0.0344(15) Uani 1 1 d . . . . .
H21 H 0.2235 0.5245 0.2835 0.041 Uiso 1 1 calc R U . . .
C22 C 0.2045(2) 0.5323(4) 0.22635(16) 0.0330(14) Uani 1 1 d . . . . .
H22 H 0.2214 0.4738 0.2210 0.040 Uiso 1 1 calc R U . . .
C23 C 0.1331(3) 1.0121(4) 0.22543(18) 0.0368(15) Uani 1 1 d . . . . .
C24 C 0.1047(4) 1.0646(5) 0.2566(2) 0.075(3) Uani 1 1 d . . . . .
H24A H 0.0791 1.0226 0.2701 0.113 Uiso 1 1 calc R U . . .
H24B H 0.0803 1.1154 0.2453 0.113 Uiso 1 1 calc R U . . .
H24C H 0.1363 1.0896 0.2746 0.113 Uiso 1 1 calc R U . . .
C25 C 0.2847(2) 0.9284(4) 0.13880(14) 0.0201(12) Uani 1 1 d . . . . .
C26 C 0.3468(3) 0.9714(5) 0.14130(19) 0.0438(17) Uani 1 1 d D . . . .
C27 C 0.0894(3) 0.3797(4) 0.15472(18) 0.0439(17) Uani 1 1 d . . . . .
C28 C 0.0285(3) 0.3402(5) 0.1616(3) 0.081(3) Uani 1 1 d . . . . .
H28A H 0.0043 0.3343 0.1372 0.121 Uiso 1 1 calc R U . . .
H28B H 0.0080 0.3815 0.1785 0.121 Uiso 1 1 calc R U . . .
H28C H 0.0335 0.2790 0.1735 0.121 Uiso 1 1 calc R U . . .
C29 C 0.1841(2) 0.6127(3) -0.02876(14) 0.0201(12) Uani 1 1 d . . . . .
H29A H 0.1905 0.6367 -0.0545 0.024 Uiso 1 1 calc R U . . .
H29B H 0.1413 0.6224 -0.0241 0.024 Uiso 1 1 calc R U . . .
C30 C 0.1982(2) 0.5125(4) -0.02704(15) 0.0262(13) Uani 1 1 d . . . . .
H30A H 0.2371 0.5018 -0.0380 0.031 Uiso 1 1 calc R U . . .
H30B H 0.1668 0.4784 -0.0428 0.031 Uiso 1 1 calc R U . . .
C31 C 0.3009(2) 0.4038(3) 0.00564(15) 0.0246(12) Uani 1 1 d . . . . .
H31A H 0.3262 0.3537 0.0175 0.029 Uiso 1 1 calc R U . . .
H31B H 0.3045 0.4019 -0.0222 0.029 Uiso 1 1 calc R U . . .
C32 C 0.2351(2) 0.3881(3) 0.01385(16) 0.0268(13) Uani 1 1 d . . . . .
H32A H 0.2161 0.3446 -0.0052 0.032 Uiso 1 1 calc R U . . .
H32B H 0.2336 0.3598 0.0394 0.032 Uiso 1 1 calc R U . . .
C33 C 0.1412(2) 0.4560(4) 0.06864(15) 0.0244(12) Uani 1 1 d . . . . .
H33A H 0.0993 0.4519 0.0760 0.029 Uiso 1 1 calc R U . . .
H33B H 0.1629 0.3997 0.0780 0.029 Uiso 1 1 calc R U . . .
C34 C 0.1412(2) 0.4616(4) 0.02607(15) 0.0301(14) Uani 1 1 d . . . . .
H34A H 0.1236 0.4040 0.0148 0.036 Uiso 1 1 calc R U . . .
H34B H 0.1152 0.5137 0.0168 0.036 Uiso 1 1 calc R U . . .
C35 C 0.3467(2) 0.4241(3) 0.10237(14) 0.0236(12) Uani 1 1 d . . . . .
H35A H 0.3681 0.4144 0.0790 0.028 Uiso 1 1 calc R U . . .
H35B H 0.3507 0.3671 0.1179 0.028 Uiso 1 1 calc R U . . .
C36 C 0.3744(2) 0.5042(4) 0.12464(16) 0.0299(14) Uani 1 1 d . . . . .
H36A H 0.3587 0.5055 0.1502 0.036 Uiso 1 1 calc R U . . .
H36B H 0.4185 0.4953 0.1281 0.036 Uiso 1 1 calc R U . . .
C37 C 0.3931(2) 0.6927(4) 0.05347(14) 0.0237(13) Uani 1 1 d . . . . .
H37A H 0.3944 0.7516 0.0679 0.028 Uiso 1 1 calc R U . . .
H37B H 0.4230 0.6967 0.0341 0.028 Uiso 1 1 calc R U . . .
C38 C 0.4095(2) 0.6148(4) 0.08011(15) 0.0276(13) Uani 1 1 d . . . . .
H38A H 0.4181 0.5591 0.0651 0.033 Uiso 1 1 calc R U . . .
H38B H 0.4466 0.6312 0.0959 0.033 Uiso 1 1 calc R U . . .
C39 C 0.2986(2) 0.6567(4) 0.15366(14) 0.0202(12) Uani 1 1 d . . . . .
H39A H 0.3011 0.6011 0.1701 0.024 Uiso 1 1 calc R U . . .
H39B H 0.2932 0.7114 0.1700 0.024 Uiso 1 1 calc R U . . .
C40 C 0.3556(2) 0.6667(4) 0.13406(15) 0.0258(13) Uani 1 1 d . . . . .
H40A H 0.3560 0.7277 0.1213 0.031 Uiso 1 1 calc R U . . .
H40B H 0.3905 0.6641 0.1532 0.031 Uiso 1 1 calc R U . . .
C41 C 0.2446(3) 0.2019(5) 0.1239(2) 0.066(2) Uani 1 1 d . . . . .
H41A H 0.2335 0.1391 0.1312 0.099 Uiso 1 1 calc R U . . .
H41B H 0.2095 0.2330 0.1112 0.099 Uiso 1 1 calc R U . . .
H41C H 0.2588 0.2368 0.1468 0.099 Uiso 1 1 calc R U . . .
C42 C 0.2916(3) 0.1971(4) 0.0984(2) 0.0472(18) Uani 1 1 d . . . . .
C43 C 0.9808(3) 0.5663(5) 0.11360(19) 0.0496(18) Uani 1 1 d . . . . .
H43A H 0.9467 0.6092 0.1113 0.074 Uiso 1 1 calc R U . . .
H43B H 1.0183 0.6010 0.1117 0.074 Uiso 1 1 calc R U . . .
H43C H 0.9820 0.5348 0.1383 0.074 Uiso 1 1 calc R U . . .
C44 C 0.9743(3) 0.4981(6) 0.0831(2) 0.0536(19) Uani 1 1 d . . . . .
C45A C 0.5894(7) 0.8584(14) 0.2634(7) 0.104(5) Uani 0.543(19) 1 d D U P A 1
H45A H 0.5925 0.8860 0.2889 0.156 Uiso 0.543(19) 1 calc R U P A 1
H45B H 0.5532 0.8198 0.2603 0.156 Uiso 0.543(19) 1 calc R U P A 1
H45C H 0.5869 0.9076 0.2442 0.156 Uiso 0.543(19) 1 calc R U P A 1
C46A C 0.6429(7) 0.8008(14) 0.2587(6) 0.104(5) Uani 0.543(19) 1 d D U P A 1
C45B C 0.5986(7) 0.8226(15) 0.2801(6) 0.087(5) Uani 0.457(19) 1 d D U P A 2
H45D H 0.5847 0.7598 0.2734 0.130 Uiso 0.457(19) 1 calc R U P A 2
H45E H 0.5739 0.8677 0.2651 0.130 Uiso 0.457(19) 1 calc R U P A 2
H45F H 0.5951 0.8335 0.3073 0.130 Uiso 0.457(19) 1 calc R U P A 2
C46B C 0.6615(8) 0.8326(15) 0.2716(7) 0.087(5) Uani 0.457(19) 1 d D U P A 2
H26A H 0.344(3) 1.019(3) 0.1212(13) 0.130 Uiso 1 1 d D U . . .
H26B H 0.359(3) 1.001(4) 0.1658(10) 0.130 Uiso 1 1 d D U . . .
H26C H 0.378(2) 0.927(4) 0.1356(18) 0.130 Uiso 1 1 d D U . . .
Mn1 Mn 0.18713(3) 0.77849(5) 0.01702(2) 0.01349(17) Uani 1 1 d . . . . .
Mn2 Mn 0.15107(3) 0.93587(5) 0.15510(2) 0.01830(18) Uani 1 1 d . . . . .
Mn3 Mn 0.20163(3) 0.76297(5) 0.11287(2) 0.01404(17) Uani 1 1 d . . . . .
Mn4 Mn 0.17075(3) 0.54892(5) 0.14041(2) 0.01899(18) Uani 1 1 d . . . . .
N1 N 0.08418(17) 0.7567(3) 0.03147(11) 0.0182(9) Uani 1 1 d . . . . .
N2 N 0.10825(17) 1.0303(3) 0.10529(12) 0.0213(10) Uani 1 1 d . . . . .
N3 N 0.06821(18) 0.8573(3) 0.17011(11) 0.0215(10) Uani 1 1 d . . . . .
N4 N 0.17989(18) 0.5835(3) 0.19729(12) 0.0227(10) Uani 1 1 d . . . . .
N5 N 0.20158(17) 0.4748(3) 0.01250(11) 0.0181(10) Uani 1 1 d . . . . .
N6 N 0.36138(17) 0.5928(3) 0.10547(11) 0.0185(9) Uani 1 1 d . . . . .
N7 N 0.3299(3) 0.1944(4) 0.0791(2) 0.073(2) Uani 1 1 d . . . . .
N8 N 0.9687(3) 0.4446(5) 0.0600(2) 0.082(2) Uani 1 1 d . . . . .
N9A N 0.6931(7) 0.7794(12) 0.2483(5) 0.104(5) Uani 0.543(19) 1 d D U P A 1
N9B N 0.7151(7) 0.8225(13) 0.2706(6) 0.087(5) Uani 0.457(19) 1 d D U P A 2
O1 O 0.16204(13) 0.8954(2) 0.03657(9) 0.0151(7) Uani 1 1 d . . . . .
O2 O 0.14863(14) 0.8636(2) 0.10024(9) 0.0171(8) Uani 1 1 d . . . . .
O3 O 0.17920(14) 0.7876(2) 0.16416(9) 0.0161(7) Uani 1 1 d . . . . .
O4 O 0.12748(14) 0.6636(2) 0.13760(9) 0.0173(8) Uani 1 1 d . . . . .
O5 O 0.1248(2) 1.0454(3) 0.19201(12) 0.0448(11) Uani 1 1 d . . . . .
O6 O 0.1610(2) 0.9399(3) 0.23276(12) 0.0500(12) Uani 1 1 d . . . . .
O7 O 0.24284(15) 0.9744(2) 0.15246(10) 0.0262(9) Uani 1 1 d . . . . .
O8 O 0.27878(14) 0.8503(2) 0.12356(9) 0.0213(8) Uani 1 1 d . . . . .
O9 O 0.09261(16) 0.4662(3) 0.15027(11) 0.0329(9) Uani 1 1 d . . . . .
O10 O 0.1328(2) 0.3252(3) 0.15341(15) 0.0623(14) Uani 1 1 d . . . . .
O11 O 0.22177(13) 0.6621(2) -0.00075(8) 0.0136(7) Uani 1 1 d . . . . .
O12 O 0.32181(14) 0.4907(2) 0.02025(9) 0.0197(8) Uani 1 1 d . . . . .
H12A H 0.3386 0.5219 0.0036 0.024 Uiso 1 1 d R U . . .
O13 O 0.16939(14) 0.5355(2) 0.08546(9) 0.0189(8) Uani 1 1 d . . . . .
O14 O 0.28483(14) 0.4426(2) 0.09224(9) 0.0203(8) Uani 1 1 d . . . . .
H14A H 0.2799 0.4650 0.1141 0.024 Uiso 1 1 d R U . . .
O15 O 0.33504(13) 0.6808(2) 0.03489(8) 0.0152(7) Uani 1 1 d . . . . .
O16 O 0.24806(13) 0.6485(2) 0.12575(8) 0.0145(7) Uani 1 1 d . . . . .
O17 O 0.21361(14) 0.7317(2) 0.06387(8) 0.0159(7) Uani 1 1 d . . . . .
O18 O 0.22179(15) 0.4460(2) 0.14925(10) 0.0255(8) Uani 1 1 d . . . . .
H18A H 0.1990 0.3994 0.1513 0.031 Uiso 1 1 d R U . . .
O19 O 0.18075(17) 0.8676(3) 0.30572(12) 0.0473(11) Uani 1 1 d . . . . .
H19A H 0.2104 0.8933 0.3182 0.057 Uiso 1 1 d R U . . .
H19B H 0.1764 0.8920 0.2837 0.057 Uiso 1 1 d R U . . .
Tb1 Tb 0.25953(2) 0.59067(2) 0.06053(2) 0.01432(8) Uani 1 1 d . . . . .

loop_
_atom_site_aniso_label
_atom_site_aniso_U_11
_atom_site_aniso_U_22
_atom_site_aniso_U_33
_atom_site_aniso_U_23
_atom_site_aniso_U_13
_atom_site_aniso_U_12
C1 0.033(3) 0.021(3) 0.024(3) 0.003(2) 0.001(3) -0.006(2)
C2 0.025(3) 0.034(4) 0.032(3) 0.002(3) -0.002(3) -0.009(3)
C3 0.019(3) 0.043(4) 0.037(4) 0.000(3) 0.009(3) -0.004(3)
C4 0.017(3) 0.031(3) 0.030(3) -0.005(3) 0.007(2) 0.004(2)
C5 0.024(3) 0.018(3) 0.011(3) 0.003(2) -0.003(2) 0.007(2)
C6 0.014(3) 0.023(3) 0.016(3) 0.003(2) 0.003(2) 0.008(2)
C7 0.017(3) 0.020(3) 0.014(3) 0.002(2) 0.007(2) 0.002(2)
C8 0.026(3) 0.025(3) 0.023(3) 0.003(3) 0.006(2) 0.012(2)
C9 0.026(3) 0.040(4) 0.023(3) 0.014(3) 0.008(2) 0.011(3)
C10 0.036(3) 0.017(3) 0.043(4) 0.002(3) 0.011(3) 0.009(3)
C11 0.034(3) 0.017(3) 0.032(3) -0.001(3) 0.005(3) 0.004(2)
C12 0.025(3) 0.031(3) 0.033(3) 0.001(3) 0.002(3) 0.015(3)
C13 0.025(3) 0.051(4) 0.044(4) -0.001(3) 0.008(3) 0.020(3)
C14 0.021(3) 0.049(4) 0.057(4) -0.006(3) 0.015(3) -0.005(3)
C15 0.027(3) 0.032(3) 0.042(4) -0.006(3) 0.007(3) 0.001(3)
C16 0.019(3) 0.027(3) 0.012(3) -0.004(2) 0.003(2) 0.000(2)
C17 0.026(3) 0.016(3) 0.010(3) -0.002(2) 0.001(2) -0.003(2)
C18 0.013(3) 0.024(3) 0.016(3) 0.006(2) 0.003(2) -0.003(2)
C19 0.036(3) 0.029(3) 0.017(3) -0.002(3) 0.004(2) 0.003(3)
C20 0.042(4) 0.044(4) 0.022(3) 0.003(3) 0.005(3) 0.000(3)
C21 0.037(4) 0.043(4) 0.023(3) 0.011(3) 0.006(3) 0.011(3)
C22 0.036(3) 0.036(4) 0.028(4) 0.012(3) 0.009(3) 0.016(3)
C23 0.043(4) 0.037(4) 0.031(4) -0.014(3) 0.007(3) -0.004(3)
C24 0.124(7) 0.069(6) 0.036(4) -0.016(4) 0.026(5) 0.006(5)
C25 0.020(3) 0.023(3) 0.017(3) 0.001(2) 0.001(2) -0.002(2)
C26 0.031(4) 0.049(4) 0.051(4) -0.012(3) 0.004(3) -0.012(3)
C27 0.063(5) 0.027(4) 0.046(4) -0.005(3) 0.030(3) -0.008(3)
C28 0.070(6) 0.040(5) 0.141(8) -0.007(5) 0.060(5) -0.019(4)
C29 0.025(3) 0.022(3) 0.012(3) -0.005(2) -0.006(2) -0.003(2)
C30 0.033(3) 0.026(3) 0.019(3) -0.007(2) -0.006(2) -0.002(2)
C31 0.031(3) 0.016(3) 0.027(3) 0.001(2) 0.006(2) 0.008(2)
C32 0.034(3) 0.016(3) 0.030(3) -0.005(2) 0.003(3) -0.001(2)
C33 0.023(3) 0.022(3) 0.029(3) -0.004(3) 0.005(2) -0.006(2)
C34 0.026(3) 0.034(3) 0.030(3) -0.009(3) 0.002(3) -0.009(3)
C35 0.030(3) 0.023(3) 0.017(3) 0.001(2) 0.002(2) 0.016(2)
C36 0.024(3) 0.033(3) 0.031(3) 0.006(3) -0.004(3) 0.008(3)
C37 0.017(3) 0.035(3) 0.019(3) 0.009(2) -0.002(2) -0.006(2)
C38 0.017(3) 0.040(4) 0.025(3) 0.007(3) -0.003(2) 0.005(2)
C39 0.018(3) 0.025(3) 0.017(3) 0.001(2) -0.005(2) 0.009(2)
C40 0.024(3) 0.028(3) 0.024(3) -0.001(3) -0.004(2) 0.000(2)
C41 0.052(5) 0.038(4) 0.110(7) 0.005(4) 0.020(5) 0.005(3)
C42 0.047(4) 0.030(4) 0.065(5) -0.007(3) 0.008(4) -0.006(3)
C43 0.045(4) 0.050(4) 0.053(5) 0.000(4) 0.002(3) -0.004(3)
C44 0.038(4) 0.070(5) 0.052(5) 0.000(4) 0.000(4) -0.003(4)
C45A 0.096(7) 0.115(7) 0.107(8) -0.003(5) 0.043(6) -0.008(5)
C46A 0.096(7) 0.115(7) 0.107(8) -0.003(5) 0.043(6) -0.008(5)
C45B 0.101(7) 0.069(7) 0.089(8) 0.007(5) 0.005(6) 0.024(6)
C46B 0.101(7) 0.069(7) 0.089(8) 0.007(5) 0.005(6) 0.024(6)
Mn1 0.0146(4) 0.0157(4) 0.0100(4) 0.0003(3) 0.0001(3) 0.0023(3)
Mn2 0.0231(4) 0.0179(4) 0.0138(4) -0.0033(3) 0.0010(3) 0.0025(3)
Mn3 0.0162(4) 0.0148(4) 0.0110(4) -0.0001(3) 0.0007(3) 0.0025(3)
Mn4 0.0220(4) 0.0182(4) 0.0174(4) 0.0023(3) 0.0049(3) 0.0025(3)
N1 0.020(2) 0.021(2) 0.012(2) 0.0019(19) -0.0015(18) -0.0010(19)
N2 0.019(2) 0.018(2) 0.026(3) -0.001(2) 0.0021(19) 0.0030(18)
N3 0.023(2) 0.028(3) 0.014(2) 0.001(2) 0.0010(18) 0.008(2)
N4 0.022(2) 0.025(3) 0.022(2) 0.006(2) 0.0067(19) 0.002(2)
N5 0.019(2) 0.017(2) 0.018(2) -0.0028(19) -0.0011(18) 0.0004(18)
N6 0.018(2) 0.021(2) 0.017(2) 0.006(2) 0.0034(18) 0.0036(19)
N7 0.073(5) 0.050(4) 0.100(6) -0.024(4) 0.023(4) -0.019(4)
N8 0.067(5) 0.105(6) 0.074(5) -0.046(5) 0.001(4) -0.017(4)
N9A 0.096(7) 0.115(7) 0.107(8) -0.003(5) 0.043(6) -0.008(5)
N9B 0.101(7) 0.069(7) 0.089(8) 0.007(5) 0.005(6) 0.024(6)
O1 0.0164(17) 0.0157(19) 0.0132(18) 0.0036(14) 0.0016(14) 0.0054(14)
O2 0.0215(19) 0.0200(19) 0.0093(18) -0.0010(15) -0.0022(14) 0.0068(15)
O3 0.0193(18) 0.0166(18) 0.0122(18) 0.0011(14) 0.0006(14) 0.0001(14)
O4 0.0175(18) 0.0180(19) 0.0161(19) -0.0014(15) -0.0003(14) 0.0004(14)
O5 0.076(3) 0.034(2) 0.027(3) -0.009(2) 0.016(2) 0.002(2)
O6 0.054(3) 0.047(3) 0.047(3) -0.008(2) -0.009(2) 0.008(2)
O7 0.025(2) 0.025(2) 0.028(2) -0.0086(17) 0.0016(17) -0.0050(17)
O8 0.0213(19) 0.019(2) 0.024(2) -0.0039(16) 0.0024(15) -0.0027(15)
O9 0.034(2) 0.024(2) 0.042(3) 0.0024(19) 0.0123(19) -0.0049(17)
O10 0.074(4) 0.024(3) 0.095(4) 0.003(3) 0.046(3) 0.001(2)
O11 0.0147(17) 0.0158(18) 0.0102(17) -0.0038(14) 0.0003(14) -0.0016(14)
O12 0.0246(19) 0.0152(19) 0.020(2) 0.0017(15) 0.0074(15) 0.0018(15)
O13 0.0189(18) 0.0189(19) 0.0191(19) -0.0016(15) 0.0029(15) -0.0044(15)
O14 0.025(2) 0.0198(19) 0.0168(19) 0.0007(15) 0.0033(15) 0.0049(15)
O15 0.0128(17) 0.0211(19) 0.0113(18) 0.0016(15) -0.0028(14) 0.0001(14)
O16 0.0142(17) 0.0171(18) 0.0116(18) 0.0018(14) -0.0026(14) 0.0016(14)
O17 0.0196(18) 0.0182(19) 0.0099(18) 0.0012(14) 0.0013(14) 0.0052(14)
O18 0.030(2) 0.0206(19) 0.027(2) 0.0052(16) 0.0094(17) 0.0020(16)
O19 0.040(3) 0.063(3) 0.038(3) -0.007(2) 0.001(2) -0.014(2)
Tb1 0.01506(13) 0.01510(13) 0.01270(13) 0.00022(11) 0.00035(9) 0.00153(10)

loop_
_atom_type_symbol
_atom_type_description
_atom_type_scat_dispersion_real
_atom_type_scat_dispersion_imag
_atom_type_scat_source
C C 0.0033 0.0016 'International Tables Vol C Tables 4.2.6.8 and 6.1.1.4'
H H 0.0000 0.0000 'International Tables Vol C Tables 4.2.6.8 and 6.1.1.4'
N N 0.0061 0.0033 'International Tables Vol C Tables 4.2.6.8 and 6.1.1.4'
O O 0.0106 0.0060 'International Tables Vol C Tables 4.2.6.8 and 6.1.1.4'
Mn Mn 0.3368 0.7283 'International Tables Vol C Tables 4.2.6.8 and 6.1.1.4'
Tb Tb -0.1723 4.1537 'International Tables Vol C Tables 4.2.6.8 and 6.1.1.4'

loop_
_geom_angle_atom_site_label_1
_geom_angle_atom_site_label_2
_geom_angle_atom_site_label_3
_geom_angle
_geom_angle_site_symmetry_1
_geom_angle_site_symmetry_3
N1 C1 C2 123.1(5) . .
N1 C1 H1 118.4 . .
C2 C1 H1 118.4 . .
C1 C2 C3 119.0(5) . .
C1 C2 H2 120.5 . .
C3 C2 H2 120.5 . .
C4 C3 C2 119.0(5) . .
C4 C3 H3 120.5 . .
C2 C3 H3 120.5 . .
C3 C4 C5 119.2(5) . .
C3 C4 H4 120.4 . .
C5 C4 H4 120.4 . .
N1 C5 C4 122.3(5) . .
N1 C5 C6 115.0(4) . .
C4 C5 C6 122.6(4) . .
O2 C6 O1 113.7(4) . .
O2 C6 C7 108.3(4) . .
O1 C6 C7 107.0(4) . .
O2 C6 C5 106.6(4) . .
O1 C6 C5 109.6(4) . .
C7 C6 C5 111.7(4) . .
N2 C7 C8 121.2(5) . .
N2 C7 C6 117.4(4) . .
C8 C7 C6 121.3(4) . .
C9 C8 C7 119.7(5) . .
C9 C8 H8 120.1 . .
C7 C8 H8 120.1 . .
C10 C9 C8 119.3(5) . .
C10 C9 H9 120.4 . .
C8 C9 H9 120.4 . .
C9 C10 C11 118.9(5) . .
C9 C10 H10 120.5 . .
C11 C10 H10 120.5 . .
N2 C11 C10 122.5(5) . .
N2 C11 H11 118.8 . .
C10 C11 H11 118.8 . .
N3 C12 C13 123.6(5) . .
N3 C12 H12 118.2 . .
C13 C12 H12 118.2 . .
C12 C13 C14 119.1(5) . .
C12 C13 H13 120.5 . .
C14 C13 H13 120.5 . .
C13 C14 C15 118.8(6) . .
C13 C14 H14 120.6 . .
C15 C14 H14 120.6 . .
C16 C15 C14 118.8(5) . .
C16 C15 H15 120.6 . .
C14 C15 H15 120.6 . .
N3 C16 C15 122.4(5) . .
N3 C16 C17 117.8(4) . .
C15 C16 C17 119.8(5) . .
O3 C17 O4 109.2(4) . .
O3 C17 C18 106.6(4) . .
O4 C17 C18 110.1(4) . .
O3 C17 C16 112.7(4) . .
O4 C17 C16 107.9(4) . .
C18 C17 C16 110.4(4) . .
N4 C18 C19 121.9(5) . .
N4 C18 C17 114.7(4) . .
C19 C18 C17 123.2(5) . .
C18 C19 C20 118.2(5) . .
C18 C19 H19 120.9 . .
C20 C19 H19 120.9 . .
C21 C20 C19 119.8(5) . .
C21 C20 H20 120.1 . .
C19 C20 H20 120.1 . .
C20 C21 C22 119.1(5) . .
C20 C21 H21 120.4 . .
C22 C21 H21 120.4 . .
N4 C22 C21 122.0(5) . .
N4 C22 H22 119.0 . .
C21 C22 H22 119.0 . .
O6 C23 O5 123.3(6) . .
O6 C23 C24 120.4(6) . .
O5 C23 C24 116.3(6) . .
C23 C24 H24A 109.5 . .
C23 C24 H24B 109.5 . .
H24A C24 H24B 109.5 . .
C23 C24 H24C 109.5 . .
H24A C24 H24C 109.5 . .
H24B C24 H24C 109.5 . .
O8 C25 O7 125.4(5) . .
O8 C25 C26 117.3(5) . .
O7 C25 C26 117.3(5) . .
C25 C26 H26A 103(5) . .
C25 C26 H26B 114(4) . .
H26A C26 H26B 108.7(15) . .
C25 C26 H26C 113(5) . .
H26A C26 H26C 108.7(15) . .
H26B C26 H26C 108.6(15) . .
O10 C27 O9 124.5(6) . .
O10 C27 C28 118.4(6) . .
O9 C27 C28 117.0(6) . .
C27 C28 H28A 109.5 . .
C27 C28 H28B 109.5 . .
H28A C28 H28B 109.5 . .
C27 C28 H28C 109.5 . .
H28A C28 H28C 109.5 . .
H28B C28 H28C 109.5 . .
O11 C29 C30 110.3(4) . .
O11 C29 H29A 109.6 . .
C30 C29 H29A 109.6 . .
O11 C29 H29B 109.6 . .
C30 C29 H29B 109.6 . .
H29A C29 H29B 108.1 . .
C29 C30 N5 113.0(4) . .
C29 C30 H30A 109.0 . .
N5 C30 H30A 109.0 . .
C29 C30 H30B 109.0 . .
N5 C30 H30B 109.0 . .
H30A C30 H30B 107.8 . .
O12 C31 C32 110.7(4) . .
O12 C31 H31A 109.5 . .
C32 C31 H31A 109.5 . .
O12 C31 H31B 109.5 . .
C32 C31 H31B 109.5 . .
H31A C31 H31B 108.1 . .
N5 C32 C31 111.3(4) . .
N5 C32 H32A 109.4 . .
C31 C32 H32A 109.4 . .
N5 C32 H32B 109.4 . .
C31 C32 H32B 109.4 . .
H32A C32 H32B 108.0 . .
O13 C33 C34 109.7(4) . .
O13 C33 H33A 109.7 . .
C34 C33 H33A 109.7 . .
O13 C33 H33B 109.7 . .
C34 C33 H33B 109.7 . .
H33A C33 H33B 108.2 . .
N5 C34 C33 113.7(4) . .
N5 C34 H34A 108.8 . .
C33 C34 H34A 108.8 . .
N5 C34 H34B 108.8 . .
C33 C34 H34B 108.8 . .
H34A C34 H34B 107.7 . .
O14 C35 C36 109.7(4) . .
O14 C35 H35A 109.7 . .
C36 C35 H35A 109.7 . .
O14 C35 H35B 109.7 . .
C36 C35 H35B 109.7 . .
H35A C35 H35B 108.2 . .
N6 C36 C35 111.9(4) . .
N6 C36 H36A 109.2 . .
C35 C36 H36A 109.2 . .
N6 C36 H36B 109.2 . .
C35 C36 H36B 109.2 . .
H36A C36 H36B 107.9 . .
O15 C37 C38 111.6(4) . .
O15 C37 H37A 109.3 . .
C38 C37 H37A 109.3 . .
O15 C37 H37B 109.3 . .
C38 C37 H37B 109.3 . .
H37A C37 H37B 108.0 . .
N6 C38 C37 112.8(4) . .
N6 C38 H38A 109.0 . .
C37 C38 H38A 109.0 . .
N6 C38 H38B 109.0 . .
C37 C38 H38B 109.0 . .
H38A C38 H38B 107.8 . .
O16 C39 C40 109.9(4) . .
O16 C39 H39A 109.7 . .
C40 C39 H39A 109.7 . .
O16 C39 H39B 109.7 . .
C40 C39 H39B 109.7 . .
H39A C39 H39B 108.2 . .
N6 C40 C39 111.4(4) . .
N6 C40 H40A 109.3 . .
C39 C40 H40A 109.3 . .
N6 C40 H40B 109.3 . .
C39 C40 H40B 109.3 . .
H40A C40 H40B 108.0 . .
C42 C41 H41A 109.5 . .
C42 C41 H41B 109.5 . .
H41A C41 H41B 109.5 . .
C42 C41 H41C 109.5 . .
H41A C41 H41C 109.5 . .
H41B C41 H41C 109.5 . .
N7 C42 C41 177.9(8) . .
C44 C43 H43A 109.5 . .
C44 C43 H43B 109.5 . .
H43A C43 H43B 109.5 . .
C44 C43 H43C 109.5 . .
H43A C43 H43C 109.5 . .
H43B C43 H43C 109.5 . .
N8 C44 C43 178.8(9) . .
C46A C45A H45A 109.5 . .
C46A C45A H45B 109.5 . .
H45A C45A H45B 109.5 . .
C46A C45A H45C 109.5 . .
H45A C45A H45C 109.5 . .
H45B C45A H45C 109.5 . .
N9A C46A C45A 158.2(19) . .
C46B C45B H45D 109.5 . .
C46B C45B H45E 109.5 . .
H45D C45B H45E 109.5 . .
C46B C45B H45F 109.5 . .
H45D C45B H45F 109.5 . .
H45E C45B H45F 109.5 . .
N9B C46B C45B 164(2) . .
O17 Mn1 O1 94.85(13) . .
O17 Mn1 O15 173.97(14) . 7_565
O1 Mn1 O15 90.61(13) . 7_565
O17 Mn1 O11 82.18(13) . .
O1 Mn1 O11 173.76(13) . .
O15 Mn1 O11 92.14(13) 7_565 .
O17 Mn1 O11 97.53(12) . 7_565
O1 Mn1 O11 92.72(12) . 7_565
O15 Mn1 O11 79.63(12) 7_565 7_565
O11 Mn1 O11 82.28(12) . 7_565
O17 Mn1 N1 90.45(14) . .
O1 Mn1 N1 74.41(13) . .
O15 Mn1 N1 93.48(13) 7_565 .
O11 Mn1 N1 110.99(13) . .
O11 Mn1 N1 165.44(12) 7_565 .
O17 Mn1 Mn1 90.62(10) . 7_565
O1 Mn1 Mn1 129.75(10) . 7_565
O15 Mn1 Mn1 83.91(9) 7_565 7_565
O11 Mn1 Mn1 45.15(9) . 7_565
O11 Mn1 Mn1 37.13(8) 7_565 7_565
N1 Mn1 Mn1 155.59(10) . 7_565
O17 Mn1 Tb1 37.45(10) . .
O1 Mn1 Tb1 132.10(9) . .
O15 Mn1 Tb1 136.83(10) 7_565 .
O11 Mn1 Tb1 44.73(9) . .
O11 Mn1 Tb1 90.70(8) 7_565 .
N1 Mn1 Tb1 102.94(10) . .
Mn1 Mn1 Tb1 64.91(2) 7_565 .
O17 Mn1 Tb1 140.56(10) . 7_565
O1 Mn1 Tb1 86.10(9) . 7_565
O15 Mn1 Tb1 37.25(9) 7_565 7_565
O11 Mn1 Tb1 92.71(9) . 7_565
O11 Mn1 Tb1 43.13(7) 7_565 7_565
N1 Mn1 Tb1 127.23(9) . 7_565
Mn1 Mn1 Tb1 60.44(2) 7_565 7_565
Tb1 Mn1 Tb1 125.35(2) . 7_565
O7 Mn2 O5 98.12(15) . .
O7 Mn2 O2 92.55(13) . .
O5 Mn2 O2 152.95(15) . .
O7 Mn2 O3 89.82(13) . .
O5 Mn2 O3 134.39(14) . .
O2 Mn2 O3 70.02(11) . .
O7 Mn2 N3 160.90(14) . .
O5 Mn2 N3 87.86(16) . .
O2 Mn2 N3 90.08(14) . .
O3 Mn2 N3 73.32(13) . .
O7 Mn2 N2 98.68(14) . .
O5 Mn2 N2 84.84(15) . .
O2 Mn2 N2 68.96(13) . .
O3 Mn2 N2 138.38(13) . .
N3 Mn2 N2 99.92(14) . .
O7 Mn2 Mn3 78.88(10) . .
O5 Mn2 Mn3 170.72(12) . .
O2 Mn2 Mn3 36.32(8) . .
O3 Mn2 Mn3 37.55(8) . .
N3 Mn2 Mn3 92.32(11) . .
N2 Mn2 Mn3 104.25(10) . .
O17 Mn3 O2 95.87(13) . .
O17 Mn3 O3 172.64(14) . .
O2 Mn3 O3 82.95(13) . .
O17 Mn3 O16 84.10(13) . .
O2 Mn3 O16 173.07(14) . .
O3 Mn3 O16 96.19(13) . .
O17 Mn3 O8 97.91(14) . .
O2 Mn3 O8 93.82(13) . .
O3 Mn3 O8 89.43(13) . .
O16 Mn3 O8 93.05(13) . .
O17 Mn3 O4 110.48(13) . .
O2 Mn3 O4 96.24(13) . .
O3 Mn3 O4 62.56(12) . .
O16 Mn3 O4 77.34(12) . .
O8 Mn3 O4 148.62(12) . .
O17 Mn3 Mn2 136.47(10) . .
O2 Mn3 Mn2 42.98(9) . .
O3 Mn3 Mn2 44.87(9) . .
O16 Mn3 Mn2 138.63(9) . .
O8 Mn3 Mn2 76.27(9) . .
O4 Mn3 Mn2 91.24(8) . .
O17 Mn3 Tb1 38.58(10) . .
O2 Mn3 Tb1 133.27(10) . .
O3 Mn3 Tb1 140.45(10) . .
O16 Mn3 Tb1 45.76(9) . .
O8 Mn3 Tb1 101.09(9) . .
O4 Mn3 Tb1 93.40(8) . .
Mn2 Mn3 Tb1 174.48(3) . .
O18 Mn4 O4 170.57(15) . .
O18 Mn4 O13 92.76(14) . .
O4 Mn4 O13 93.80(14) . .
O18 Mn4 N4 91.04(16) . .
O4 Mn4 N4 81.45(15) . .
O13 Mn4 N4 170.35(16) . .
O18 Mn4 O9 91.20(15) . .
O4 Mn4 O9 94.47(14) . .
O13 Mn4 O9 98.85(14) . .
N4 Mn4 O9 89.93(15) . .
O18 Mn4 O16 94.36(13) . .
O4 Mn4 O16 80.37(12) . .
O13 Mn4 O16 78.25(12) . .
N4 Mn4 O16 92.62(14) . .
O9 Mn4 O16 173.84(13) . .
O18 Mn4 Tb1 84.25(10) . .
O4 Mn4 Tb1 96.86(10) . .
O13 Mn4 Tb1 37.70(9) . .
N4 Mn4 Tb1 134.21(12) . .
O9 Mn4 Tb1 135.56(10) . .
O16 Mn4 Tb1 42.80(8) . .
C5 N1 C1 117.3(4) . .
C5 N1 Mn1 107.1(3) . .
C1 N1 Mn1 135.6(3) . .
C11 N2 C7 118.3(4) . .
C11 N2 Mn2 124.3(3) . .
C7 N2 Mn2 117.4(3) . .
C16 N3 C12 117.4(5) . .
C16 N3 Mn2 117.3(3) . .
C12 N3 Mn2 125.3(4) . .
C18 N4 C22 118.9(5) . .
C18 N4 Mn4 113.5(3) . .
C22 N4 Mn4 127.6(4) . .
C32 N5 C34 111.0(4) . .
C32 N5 C30 109.5(4) . .
C34 N5 C30 111.5(4) . .
C32 N5 Tb1 107.4(3) . .
C34 N5 Tb1 106.7(3) . .
C30 N5 Tb1 110.6(3) . .
C36 N6 C40 110.0(4) . .
C36 N6 C38 109.8(4) . .
C40 N6 C38 111.0(4) . .
C36 N6 Tb1 113.1(3) . .
C40 N6 Tb1 107.3(3) . .
C38 N6 Tb1 105.5(3) . .
C6 O1 Mn1 117.4(3) . .
C6 O2 Mn3 131.1(3) . .
C6 O2 Mn2 127.6(3) . .
Mn3 O2 Mn2 100.70(13) . .
C17 O3 Mn3 104.0(3) . .
C17 O3 Mn2 118.2(3) . .
Mn3 O3 Mn2 97.58(13) . .
C17 O4 Mn4 116.8(3) . .
C17 O4 Mn3 84.1(2) . .
Mn4 O4 Mn3 100.23(13) . .
C23 O5 Mn2 104.7(4) . .
C25 O7 Mn2 128.0(3) . .
C25 O8 Mn3 131.4(3) . .
C27 O9 Mn4 128.4(4) . .
C29 O11 Mn1 114.8(3) . .
C29 O11 Mn1 119.5(3) . 7_565
Mn1 O11 Mn1 97.73(12) . 7_565
C29 O11 Tb1 122.1(3) . .
Mn1 O11 Tb1 101.20(12) . .
Mn1 O11 Tb1 97.12(11) 7_565 .
C31 O12 Tb1 122.1(3) . .
C31 O12 H12A 111.6 . .
Tb1 O12 H12A 112.1 . .
C33 O13 Mn4 118.0(3) . .
C33 O13 Tb1 118.4(3) . .
Mn4 O13 Tb1 112.54(14) . .
C35 O14 Tb1 117.4(3) . .
C35 O14 H14A 92.0 . .
Tb1 O14 H14A 92.1 . .
C37 O15 Mn1 123.6(3) . 7_565
C37 O15 Tb1 123.0(3) . .
Mn1 O15 Tb1 112.85(13) 7_565 .
C39 O16 Mn3 117.0(3) . .
C39 O16 Mn4 116.9(3) . .
Mn3 O16 Mn4 100.56(12) . .
C39 O16 Tb1 121.9(3) . .
Mn3 O16 Tb1 99.16(12) . .
Mn4 O16 Tb1 97.34(11) . .
Mn3 O17 Mn1 134.23(18) . .
Mn3 O17 Tb1 111.63(14) . .
Mn1 O17 Tb1 113.33(14) . .
Mn4 O18 H18A 106.4 . .
H19A O19 H19B 108.5 . .
O17 Tb1 O15 82.14(11) . .
O17 Tb1 O13 83.45(11) . .
O15 Tb1 O13 165.49(11) . .
O17 Tb1 O14 147.13(11) . .
O15 Tb1 O14 120.53(11) . .
O13 Tb1 O14 73.33(11) . .
O17 Tb1 O16 64.70(10) . .
O15 Tb1 O16 107.20(10) . .
O13 Tb1 O16 67.80(10) . .
O14 Tb1 O16 84.82(10) . .
O17 Tb1 O11 63.30(10) . .
O15 Tb1 O11 69.04(10) . .
O13 Tb1 O11 102.68(10) . .
O14 Tb1 O11 143.88(10) . .
O16 Tb1 O11 127.87(10) . .
O17 Tb1 O12 144.02(11) . .
O15 Tb1 O12 70.17(11) . .
O13 Tb1 O12 122.11(11) . .
O14 Tb1 O12 68.81(11) . .
O16 Tb1 O12 144.86(10) . .
O11 Tb1 O12 85.07(10) . .
O17 Tb1 N5 113.49(11) . .
O15 Tb1 N5 115.64(11) . .
O13 Tb1 N5 68.91(12) . .
O14 Tb1 N5 79.76(11) . .
O16 Tb1 N5 136.57(11) . .
O11 Tb1 N5 65.89(11) . .
O12 Tb1 N5 62.61(11) . .
O17 Tb1 N6 108.88(12) . .
O15 Tb1 N6 67.70(11) . .
O13 Tb1 N6 119.20(11) . .
O14 Tb1 N6 65.52(11) . .
O16 Tb1 N6 65.81(11) . .
O11 Tb1 N6 136.72(11) . .
O12 Tb1 N6 81.87(11) . .
N5 Tb1 N6 137.57(12) . .
O17 Tb1 Mn3 29.78(8) . .
O15 Tb1 Mn3 96.57(8) . .
O13 Tb1 Mn3 71.41(8) . .
O14 Tb1 Mn3 118.27(8) . .
O16 Tb1 Mn3 35.08(7) . .
O11 Tb1 Mn3 92.79(7) . .
O12 Tb1 Mn3 166.46(8) . .
N5 Tb1 Mn3 128.39(8) . .
N6 Tb1 Mn3 90.69(9) . .
O17 Tb1 Mn1 29.22(8) . .
O15 Tb1 Mn1 73.73(7) . .
O13 Tb1 Mn1 92.71(8) . .
O14 Tb1 Mn1 165.44(8) . .
O16 Tb1 Mn1 93.86(7) . .
O11 Tb1 Mn1 34.08(7) . .
O12 Tb1 Mn1 117.45(7) . .
N5 Tb1 Mn1 91.49(8) . .
N6 Tb1 Mn1 126.98(9) . .
Mn3 Tb1 Mn1 58.812(17) . .
O17 Tb1 Mn1 75.31(8) . 7_565
O15 Tb1 Mn1 29.90(7) . 7_565
O13 Tb1 Mn1 142.21(8) . 7_565
O14 Tb1 Mn1 136.39(8) . 7_565
O16 Tb1 Mn1 126.16(7) . 7_565
O11 Tb1 Mn1 39.75(7) . 7_565
O12 Tb1 Mn1 69.21(7) . 7_565
N5 Tb1 Mn1 91.27(9) . 7_565
N6 Tb1 Mn1 97.32(8) . 7_565
Mn3 Tb1 Mn1 100.788(18) . 7_565
Mn1 Tb1 Mn1 54.65(2) . 7_565

loop_
_geom_bond_atom_site_label_1
_geom_bond_atom_site_label_2
_geom_bond_distance
_geom_bond_site_symmetry_2
C1 N1 1.344(6) .
C1 C2 1.370(7) .
C1 H1 0.9500 .
C2 C3 1.374(8) .
C2 H2 0.9500 .
C3 C4 1.367(7) .
C3 H3 0.9500 .
C4 C5 1.386(7) .
C4 H4 0.9500 .
C5 N1 1.343(6) .
C5 C6 1.536(7) .
C6 O2 1.381(5) .
C6 O1 1.399(5) .
C6 C7 1.526(7) .
C7 N2 1.347(6) .
C7 C8 1.382(7) .
C8 C9 1.369(7) .
C8 H8 0.9500 .
C9 C10 1.368(8) .
C9 H9 0.9500 .
C10 C11 1.376(7) .
C10 H10 0.9500 .
C11 N2 1.345(6) .
C11 H11 0.9500 .
C12 N3 1.345(6) .
C12 C13 1.363(8) .
C12 H12 0.9500 .
C13 C14 1.367(8) .
C13 H13 0.9500 .
C14 C15 1.390(8) .
C14 H14 0.9500 .
C15 C16 1.384(7) .
C15 H15 0.9500 .
C16 N3 1.340(6) .
C16 C17 1.523(7) .
C17 O3 1.401(5) .
C17 O4 1.408(5) .
C17 C18 1.522(7) .
C18 N4 1.337(6) .
C18 C19 1.381(7) .
C19 C20 1.388(7) .
C19 H19 0.9500 .
C20 C21 1.361(8) .
C20 H20 0.9500 .
C21 C22 1.372(8) .
C21 H21 0.9500 .
C22 N4 1.344(6) .
C22 H22 0.9500 .
C23 O6 1.233(7) .
C23 O5 1.270(7) .
C23 C24 1.511(9) .
C24 H24A 0.9800 .
C24 H24B 0.9800 .
C24 H24C 0.9800 .
C25 O8 1.252(6) .
C25 O7 1.269(6) .
C25 C26 1.514(7) .
C26 H26A 0.983(10) .
C26 H26B 0.984(10) .
C26 H26C 0.983(10) .
C27 O10 1.252(7) .
C27 O9 1.262(7) .
C27 C28 1.511(9) .
C28 H28A 0.9800 .
C28 H28B 0.9800 .
C28 H28C 0.9800 .
C29 O11 1.434(5) .
C29 C30 1.482(7) .
C29 H29A 0.9900 .
C29 H29B 0.9900 .
C30 N5 1.490(6) .
C30 H30A 0.9900 .
C30 H30B 0.9900 .
C31 O12 1.421(6) .
C31 C32 1.534(7) .
C31 H31A 0.9900 .
C31 H31B 0.9900 .
C32 N5 1.457(6) .
C32 H32A 0.9900 .
C32 H32B 0.9900 .
C33 O13 1.417(6) .
C33 C34 1.500(7) .
C33 H33A 0.9900 .
C33 H33B 0.9900 .
C34 N5 1.474(6) .
C34 H34A 0.9900 .
C34 H34B 0.9900 .
C35 O14 1.424(6) .
C35 C36 1.502(7) .
C35 H35A 0.9900 .
C35 H35B 0.9900 .
C36 N6 1.466(6) .
C36 H36A 0.9900 .
C36 H36B 0.9900 .
C37 O15 1.415(5) .
C37 C38 1.492(7) .
C37 H37A 0.9900 .
C37 H37B 0.9900 .
C38 N6 1.482(6) .
C38 H38A 0.9900 .
C38 H38B 0.9900 .
C39 O16 1.441(5) .
C39 C40 1.499(7) .
C39 H39A 0.9900 .
C39 H39B 0.9900 .
C40 N6 1.479(6) .
C40 H40A 0.9900 .
C40 H40B 0.9900 .
C41 C42 1.433(10) .
C41 H41A 0.9800 .
C41 H41B 0.9800 .
C41 H41C 0.9800 .
C42 N7 1.134(8) .
C43 C44 1.457(10) .
C43 H43A 0.9800 .
C43 H43B 0.9800 .
C43 H43C 0.9800 .
C44 N8 1.121(9) .
C45A C46A 1.475(9) .
C45A H45A 0.9800 .
C45A H45B 0.9800 .
C45A H45C 0.9800 .
C46A N9A 1.244(8) .
C45B C46B 1.462(9) .
C45B H45D 0.9800 .
C45B H45E 0.9800 .
C45B H45F 0.9800 .
C46B N9B 1.208(8) .
Mn1 O17 1.836(3) .
Mn1 O1 1.924(3) .
Mn1 O15 1.945(3) 7_565
Mn1 O11 1.973(3) .
Mn1 O11 2.317(3) 7_565
Mn1 N1 2.410(4) .
Mn1 Mn1 3.2391(14) 7_565
Mn1 Tb1 3.4542(7) .
Mn1 Tb1 3.5963(8) 7_565
Mn2 O7 2.129(3) .
Mn2 O5 2.156(4) .
Mn2 O2 2.192(3) .
Mn2 O3 2.248(3) .
Mn2 N3 2.265(4) .
Mn2 N2 2.363(4) .
Mn2 Mn3 3.1589(10) .
Mn3 O17 1.822(3) .
Mn3 O2 1.904(3) .
Mn3 O3 1.942(3) .
Mn3 O16 1.985(3) .
Mn3 O8 2.143(3) .
Mn3 O4 2.403(3) .
Mn3 Tb1 3.4095(7) .
Mn4 O18 1.883(3) .
Mn4 O4 1.917(3) .
Mn4 O13 1.941(3) .
Mn4 N4 2.057(4) .
Mn4 O9 2.163(4) .
Mn4 O16 2.334(3) .
Mn4 Tb1 3.6113(8) .
N5 Tb1 2.644(4) .
N6 Tb1 2.665(4) .
O11 Mn1 2.317(3) 7_565
O11 Tb1 2.478(3) .
O12 Tb1 2.516(3) .
O12 H12A 0.8500 .
O13 Tb1 2.391(3) .
O14 Tb1 2.459(3) .
O14 H14A 0.8499 .
O15 Mn1 1.946(3) 7_565
O15 Tb1 2.362(3) .
O16 Tb1 2.474(3) .
O17 Tb1 2.287(3) .
O18 H18A 0.8501 .
O19 H19A 0.8502 .
O19 H19B 0.8499 .
Tb1 Mn1 3.5964(8) 7_565
